data_7036361
loop_
_publ_author_name
'Pla, Daniel'
'Sadek, Omar'
'Cadet, Sarah'
'Mestre-Voegtl\'e, B\'eatrice'
'Gras, Emmanuel'

_publ_section_title
;
 Naphthylaminoborane: from structural switches to frustrated Lewis pair
 reactivity.
;
_journal_issue 42
_journal_name_full 'Dalton transactions (Cambridge, England : 2003)'
_journal_page_first 18340
_journal_page_last 18346
_journal_paper_doi 10.1039/c5dt02659h
_journal_volume 44
_journal_year 2015
_chemical_formula_moiety 'C12 H12 B1 F2 N1'
_chemical_formula_sum 'C12 H12 B F2 N'
_chemical_formula_weight 219.04
_chemical_name_systematic '8-(Difluoroboryl)-N,N-dimethylnaphthalen-1-amine '
_space_group_IT_number 61
_symmetry_cell_setting orthorhombic
_symmetry_space_group_name_Hall '-P 2ac 2ab'
_symmetry_space_group_name_H-M 'P b c a'
_atom_sites_solution_hydrogens difmap
_atom_sites_solution_primary other
_audit_update_record
;
2015-05-27 deposited with the CCDC.
2015-09-02 downloaded from the CCDC.
;
_cell_angle_alpha 90
_cell_angle_beta 90
_cell_angle_gamma 90
_cell_formula_units_Z 8
_cell_length_a 12.1467(5)
_cell_length_b 10.7629(5)
_cell_length_c 16.8959(8)
_cell_measurement_reflns_used 9922
_cell_measurement_temperature 295
_cell_measurement_theta_max 29
_cell_measurement_theta_min 2
_cell_volume 2208.86(17)
_computing_cell_refinement 'Apex2 (Bruker AXS, 2006)'
_computing_data_collection 'Apex2 (Bruker AXS, 2006)'
_computing_data_reduction 'Apex2 (Bruker AXS, 2006)'
_computing_molecular_graphics 'CAMERON (Watkin et al., 1996)'
_computing_publication_material 'CRYSTALS (Betteridge et al., 2003)'
_computing_structure_refinement 'CRYSTALS (Betteridge et al., 2003)'
_computing_structure_solution 'Superflip (Palatinus & Chapuis, 2007)'
_diffrn_ambient_temperature 295
_diffrn_measured_fraction_theta_full 0.993
_diffrn_measured_fraction_theta_max 0.944
_diffrn_measurement_device Area
_diffrn_measurement_device_type 'Bruker Kappa Apex2'
_diffrn_measurement_method '\f & \w scans'
_diffrn_radiation_monochromator graphite
_diffrn_radiation_type 'Mo K\a'
_diffrn_radiation_wavelength 0.71073
_diffrn_reflns_av_R_equivalents 0.022
_diffrn_reflns_limit_h_max 16
_diffrn_reflns_limit_h_min -16
_diffrn_reflns_limit_k_max 13
_diffrn_reflns_limit_k_min -14
_diffrn_reflns_limit_l_max 23
_diffrn_reflns_limit_l_min -23
_diffrn_reflns_number 42628
_diffrn_reflns_theta_full 25.094
_diffrn_reflns_theta_max 29.874
_diffrn_reflns_theta_min 2.937
_diffrn_standards_number 0
_exptl_absorpt_coefficient_mu 0.099
_exptl_absorpt_correction_T_max 0.99
_exptl_absorpt_correction_T_min 0.95
_exptl_absorpt_correction_type multi-scan
_exptl_absorpt_process_details 'SADABS (Siemens, 1996)'
_exptl_crystal_colour colorless
_exptl_crystal_density_diffrn 1.317
_exptl_crystal_density_method 'not measured'
_exptl_crystal_description block
_exptl_crystal_F_000 912
_exptl_crystal_recrystallization_method 'Vapour diffusion crystalization in CDCl3 - cyclohexane'
_exptl_crystal_size_max 0.200
_exptl_crystal_size_mid 0.200
_exptl_crystal_size_min 0.150
_refine_diff_density_max 0.27
_refine_diff_density_min -0.18
_refine_ls_extinction_method None
_refine_ls_goodness_of_fit_ref 1.0244
_refine_ls_hydrogen_treatment constr
_refine_ls_matrix_type full
_refine_ls_number_parameters 145
_refine_ls_number_reflns 2416
_refine_ls_number_restraints 0
_refine_ls_R_factor_all 0.0594
_refine_ls_R_factor_gt 0.0505
_refine_ls_shift/su_max 0.0004995
_refine_ls_shift/su_mean 0.0000477
_refine_ls_structure_factor_coef F
_refine_ls_weighting_details
;
 Method, part 1, Chebychev polynomial, (Watkin, 1994, Prince, 1982) 
 [weight] = 1.0/[A~0~*T~0~(x)+A~1~*T~1~(x) ... +A~n-1~]*T~n-1~(x)] 
 where A~i~ are the Chebychev coefficients listed below and x= Fcalc/Fmax 
 Method = Robust Weighting (Prince, 1982) 
 W = [weight] * [1-(deltaF/6*sigmaF)^2^]^2^ 
 A~i~ are: 
 0.193 0.164 0.463E-01 
;
_refine_ls_weighting_scheme calc
_refine_ls_wR_factor_all 0.0781
_refine_ls_wR_factor_gt 0.0532
_refine_ls_wR_factor_ref 0.0499
_reflns_limit_h_max 16
_reflns_limit_h_min 0
_reflns_limit_k_max 14
_reflns_limit_k_min 0
_reflns_limit_l_max 23
_reflns_limit_l_min 0
_reflns_number_gt 2624
_reflns_number_total 2999
_reflns_threshold_expression I>2.0\s(I)
_oxford_diffrn_Wilson_B_factor 0.00
_oxford_diffrn_Wilson_scale 0.00
_oxford_refine_ls_r_factor_ref 0.0466
_oxford_refine_ls_scale 0.1934(4)
_oxford_reflns_number_all 2993
_oxford_reflns_threshold_expression_ref I>3.0\s(I)
_cod_data_source_file c5dt02659h2.cif
_cod_data_source_block 1
_cod_depositor_comments
;
The following automatic conversions were performed:

'_atom_sites_solution_primary' value 'Other' changed to 'other'
according to
/usr/data/users/saulius/crontab/automatic-downloads/rss-feeds/RSC/lib/dictionaries/cif_core.dic
dictionary named 'cif_core.dic' version 2.4.2 from 2011-04-26.

Automatic conversion script
Id: cif_fix_values 3271 2015-04-21 07:52:19Z andrius 

 Adding full bibliography for 7036360--7036367.cif.
;
_cod_original_sg_symbol_H-M 'P b c a '
_cod_original_formula_sum 'C12 H12 B1 F2 N1'
_cod_database_code 7036361

loop_
_symmetry_equiv_pos_as_xyz
x,y,z
-x,-y,-z
-x+1/2,y+1/2,z
x+1/2,-y+1/2,-z
x,-y+1/2,z+1/2
-x,y+1/2,-z+1/2
-x+1/2,-y,z+1/2
x+1/2,y,-z+1/2

loop_
_atom_site_label
_atom_site_type_symbol
_atom_site_fract_x
_atom_site_fract_y
_atom_site_fract_z
_atom_site_U_iso_or_equiv
_atom_site_occupancy
_atom_site_adp_type
_atom_site_refinement_flags_posn
C1 C 0.65790(8) 0.42511(10) 0.59909(7) 0.0378 1.0000 Uani .
C2 C 0.71494(11) 0.52342(13) 0.56931(9) 0.0575 1.0000 Uani .
C3 C 0.71366(14) 0.54106(17) 0.48629(10) 0.0725 1.0000 Uani .
C4 C 0.65798(13) 0.46305(16) 0.43675(9) 0.0674 1.0000 Uani .
C5 C 0.53688(14) 0.27370(15) 0.42298(8) 0.0667 1.0000 Uani .
C6 C 0.48204(16) 0.18051(15) 0.46025(10) 0.0738 1.0000 Uani .
C7 C 0.48417(13) 0.16660(13) 0.54328(10) 0.0612 1.0000 Uani .
C8 C 0.54343(9) 0.24746(10) 0.58929(7) 0.0408 1.0000 Uani .
C9 C 0.59963(9) 0.34364(10) 0.54989(6) 0.0367 1.0000 Uani .
C10 C 0.59875(11) 0.36074(12) 0.46701(7) 0.0503 1.0000 Uani .
C11 C 0.76037(11) 0.35963(14) 0.71520(9) 0.0577 1.0000 Uani .
C12 C 0.59948(15) 0.49226(13) 0.72995(9) 0.0657 1.0000 Uani .
N1 N 0.64846(7) 0.38921(8) 0.68290(5) 0.0375 1.0000 Uani .
B1 B 0.56470(10) 0.25970(12) 0.68185(8) 0.0398 1.0000 Uani .
F1 F 0.47466(6) 0.28688(9) 0.72790(5) 0.0667 1.0000 Uani .
F2 F 0.62368(6) 0.16439(7) 0.71694(5) 0.0541 1.0000 Uani .
H21 H 0.7545 0.5826 0.6035 0.0715 1.0000 Uiso R
H31 H 0.7528 0.6127 0.4654 0.0868 1.0000 Uiso R
H41 H 0.6581 0.4800 0.3806 0.0818 1.0000 Uiso R
H51 H 0.5348 0.2805 0.3659 0.0799 1.0000 Uiso R
H61 H 0.4431 0.1237 0.4288 0.0913 1.0000 Uiso R
H71 H 0.4447 0.0993 0.5677 0.0752 1.0000 Uiso R
H111 H 0.7926 0.2936 0.6804 0.0865 1.0000 Uiso R
H112 H 0.8056 0.4345 0.7157 0.0869 1.0000 Uiso R
H113 H 0.7512 0.3255 0.7683 0.0872 1.0000 Uiso R
H121 H 0.5263 0.5113 0.7082 0.0976 1.0000 Uiso R
H122 H 0.6467 0.5649 0.7263 0.0978 1.0000 Uiso R
H123 H 0.5905 0.4637 0.7843 0.0994 1.0000 Uiso R

loop_
_atom_site_aniso_label
_atom_site_aniso_U_11
_atom_site_aniso_U_22
_atom_site_aniso_U_33
_atom_site_aniso_U_23
_atom_site_aniso_U_13
_atom_site_aniso_U_12
C1 0.0337(5) 0.0373(5) 0.0423(5) 0.0011(4) -0.0002(4) 0.0020(4)
C2 0.0529(7) 0.0510(7) 0.0686(9) 0.0080(6) -0.0002(6) -0.0140(6)
C3 0.0685(9) 0.0737(10) 0.0752(10) 0.0294(8) 0.0108(8) -0.0134(8)
C4 0.0712(9) 0.0829(10) 0.0481(7) 0.0229(7) 0.0091(7) 0.0080(8)
C5 0.0877(11) 0.0694(10) 0.0429(7) -0.0085(6) -0.0232(7) 0.0200(8)
C6 0.0932(12) 0.0575(8) 0.0706(10) -0.0151(7) -0.0415(9) 0.0021(8)
C7 0.0683(9) 0.0446(7) 0.0707(9) 0.0013(6) -0.0221(7) -0.0112(6)
C8 0.0400(5) 0.0357(5) 0.0467(6) 0.0009(4) -0.0073(4) 0.0006(4)
C9 0.0362(5) 0.0363(5) 0.0376(5) 0.0008(4) -0.0022(4) 0.0058(4)
C10 0.0549(7) 0.0560(7) 0.0401(6) 0.0034(5) -0.0029(5) 0.0138(6)
C11 0.0471(7) 0.0604(8) 0.0657(8) 0.0069(6) -0.0216(6) -0.0032(6)
C12 0.0896(11) 0.0471(7) 0.0603(8) -0.0160(6) 0.0130(8) 0.0117(7)
N1 0.0386(4) 0.0359(4) 0.0379(4) -0.0041(3) -0.0035(4) 0.0046(4)
B1 0.0358(5) 0.0397(6) 0.0439(6) 0.0041(5) 0.0045(5) 0.0003(5)
F1 0.0471(4) 0.0831(6) 0.0698(5) -0.0010(4) 0.0224(4) 0.0021(4)
F2 0.0630(5) 0.0440(4) 0.0553(4) 0.0135(3) -0.0056(3) 0.0042(3)

loop_
_atom_type_symbol
_atom_type_scat_dispersion_real
_atom_type_scat_dispersion_imag
_atom_type_scat_Cromer_Mann_a1
_atom_type_scat_Cromer_Mann_b1
_atom_type_scat_Cromer_Mann_a2
_atom_type_scat_Cromer_Mann_b2
_atom_type_scat_Cromer_Mann_a3
_atom_type_scat_Cromer_Mann_b3
_atom_type_scat_Cromer_Mann_a4
_atom_type_scat_Cromer_Mann_b4
_atom_type_scat_Cromer_Mann_c
_atom_type_scat_source
C 0.0033 0.0016 2.3100 20.8439 1.0200 10.2075 1.5886 0.5687 0.8650 51.6512 0.2156 'International Tables Vol C 4.2.6.8 and 6.1.1.4'
H 0.0000 0.0000 0.4930 10.5109 0.3229 26.1257 0.1402 3.1424 0.0408 57.7998 0.0030 'International Tables Vol C 4.2.6.8 and 6.1.1.4'
O 0.0106 0.0060 3.0485 13.2771 2.2868 5.7011 1.5463 0.3239 0.8670 32.9089 0.2508 'International Tables Vol C 4.2.6.8 and 6.1.1.4'
N 0.0061 0.0033 12.2126 0.0057 3.1322 9.8933 2.0125 28.9975 1.1663 0.5826 -11.5290 'International Tables Vol C 4.2.6.8 and 6.1.1.4'
F 0.0171 0.0103 3.5392 10.2825 2.6412 4.2944 1.5170 0.2615 1.0243 26.1476 0.2776 'International Tables Vol C 4.2.6.8 and 6.1.1.4'
B 0.0013 0.0007 2.0545 23.2185 1.3326 1.0210 1.0979 60.3498 0.7068 0.1403 -0.1932 'International Tables Vol C 4.2.6.8 and 6.1.1.4'

loop_
_geom_angle_atom_site_label_1
_geom_angle_atom_site_label_2
_geom_angle_atom_site_label_3
_geom_angle
_geom_angle_publ_flag
C2 C1 C9 121.64(11) yes
C2 C1 N1 126.81(11) yes
C9 C1 N1 111.55(9) yes
C1 C2 C3 117.71(13) yes
C1 C2 H21 122.3 no
C3 C2 H21 120.0 no
C2 C3 C4 122.05(13) yes
C2 C3 H31 117.5 no
C4 C3 H31 120.5 no
C3 C4 C10 120.69(13) yes
C3 C4 H41 119.0 no
C10 C4 H41 120.3 no
C6 C5 C10 120.42(13) yes
C6 C5 H51 120.3 no
C10 C5 H51 119.2 no
C5 C6 C7 122.01(13) yes
C5 C6 H61 117.8 no
C7 C6 H61 120.2 no
C6 C7 C8 120.40(14) yes
C6 C7 H71 119.8 no
C8 C7 H71 119.8 no
C7 C8 C9 116.96(12) yes
C7 C8 B1 134.05(12) yes
C9 C8 B1 108.99(9) yes
C8 C9 C1 115.14(10) yes
C8 C9 C10 124.13(11) yes
C1 C9 C10 120.72(11) yes
C5 C10 C9 116.08(12) yes
C5 C10 C4 126.72(13) yes
C9 C10 C4 117.19(12) yes
N1 C11 H111 106.9 no
N1 C11 H112 109.8 no
H111 C11 H112 111.8 no
N1 C11 H113 108.1 no
H111 C11 H113 108.5 no
H112 C11 H113 111.6 no
N1 C12 H121 108.5 no
N1 C12 H122 109.2 no
H121 C12 H122 109.9 no
N1 C12 H123 108.3 no
H121 C12 H123 108.5 no
H122 C12 H123 112.3 no
C11 N1 C12 109.04(11) yes
C11 N1 C1 109.59(9) yes
C12 N1 C1 110.44(9) yes
C11 N1 B1 111.52(9) yes
C12 N1 B1 111.82(10) yes
C1 N1 B1 104.36(8) yes
N1 B1 C8 99.95(8) yes
N1 B1 F1 106.95(9) yes
C8 B1 F1 116.44(10) yes
N1 B1 F2 106.79(9) yes
C8 B1 F2 116.34(10) yes
F1 B1 F2 109.10(10) yes

loop_
_geom_bond_atom_site_label_1
_geom_bond_atom_site_label_2
_geom_bond_distance
_geom_bond_publ_flag
C1 C2 1.3611(16) yes
C1 C9 1.4004(15) yes
C1 N1 1.4722(14) yes
C2 C3 1.416(2) yes
C2 H21 0.985 no
C3 C4 1.365(2) yes
C3 H31 0.972 no
C4 C10 1.411(2) yes
C4 H41 0.965 no
C5 C6 1.359(2) yes
C5 C10 1.413(2) yes
C5 H51 0.967 no
C6 C7 1.411(2) yes
C6 H61 0.938 no
C7 C8 1.3711(17) yes
C7 H71 0.962 no
C8 C9 1.4074(15) yes
C8 B1 1.5905(17) yes
C9 C10 1.4125(16) yes
C11 N1 1.4990(15) yes
C11 H111 1.002 no
C11 H112 0.975 no
C11 H113 0.977 no
C12 N1 1.4887(15) yes
C12 H121 0.983 no
C12 H122 0.971 no
C12 H123 0.975 no
N1 B1 1.7259(16) yes
B1 F1 1.3736(14) yes
B1 F2 1.3846(14) yes
